data_4034123
loop_
_publ_author_name
'Zhou, Ni-Ni'
'Ning, Si-Si'
'Tong, Xiao-Juan'
'Luo, Ting-Ting'
'Yang, Jin'
'Li, Lin-Qiang'
'Fan, Ming-Jin'
'Yang, De-Suo'
'Zhu, Hai-Tao'

_publ_section_title
;
 Br\/onsted-Acid-Catalyzed Synthesis of 3-Alkoxy and 3-Sulfamido Indanones
 via a Tandem Cyclization.
;
_journal_issue 13
_journal_name_full 'The Journal of organic chemistry'
_journal_page_first 8497
_journal_page_last 8508
_journal_paper_doi 10.1021/acs.joc.9b00791
_journal_volume 84
_journal_year 2019
_chemical_formula_moiety 'C22 H15 O2'
_chemical_formula_sum 'C22 H15 O2'
_chemical_formula_weight 311.34
_space_group_crystal_system monoclinic
_space_group_IT_number 14
_space_group_name_Hall '-P 2yn'
_space_group_name_H-M_alt 'P 1 21/n 1'
_atom_sites_solution_hydrogens geom
_atom_sites_solution_primary direct
_audit_creation_date 2016-07-11
_audit_creation_method
;
Olex2 1.2
(compiled 2016.02.19 svn.r3266 for OlexSys, GUI svn.r5155)
;
_cell_angle_alpha 90
_cell_angle_beta 100.897(5)
_cell_angle_gamma 90
_cell_formula_units_Z 8
_cell_length_a 12.3814(6)
_cell_length_b 10.2462(6)
_cell_length_c 26.6255(12)
_cell_measurement_reflns_used 2253
_cell_measurement_temperature 292.82(10)
_cell_measurement_theta_max 21.9250
_cell_measurement_theta_min 3.6900
_cell_volume 3316.9(3)
_computing_cell_refinement
;
CrysAlisPro, Agilent Technologies,
Version 1.171.37.35 (release 13-08-2014 CrysAlis171 .NET)
(compiled Aug 13 2014,18:06:01)
;
_computing_data_collection
;
CrysAlisPro, Agilent Technologies,
Version 1.171.37.35 (release 13-08-2014 CrysAlis171 .NET)
(compiled Aug 13 2014,18:06:01)
;
_computing_data_reduction
;
CrysAlisPro, Agilent Technologies,
Version 1.171.37.35 (release 13-08-2014 CrysAlis171 .NET)
(compiled Aug 13 2014,18:06:01)
;
_computing_molecular_graphics 'Olex2 (Dolomanov et al., 2009)'
_computing_publication_material 'Olex2 (Dolomanov et al., 2009)'
_computing_structure_refinement 'ShelXL (Sheldrick, 2015)'
_computing_structure_solution 'ShelXS (Sheldrick, 2008)'
_diffrn_ambient_environment air
_diffrn_ambient_temperature 292.82(10)
_diffrn_detector 'CCD plate'
_diffrn_detector_area_resol_mean 16.0733
_diffrn_detector_type Eos
_diffrn_measured_fraction_theta_full 0.995
_diffrn_measured_fraction_theta_max 0.996
_diffrn_measurement_details
;
#__ type_ start__ end____ width___ exp.time_
  1 omega   38.00   87.50   0.9000    5.0000
omega____ theta____ kappa____ phi______ frames
    -       27.0108   38.0000  -30.0000 55

#__ type_ start__ end____ width___ exp.time_
  2 omega  -20.00    5.20   0.9000    5.0000
omega____ theta____ kappa____ phi______ frames
    -      -23.8858  -99.0000 -180.0000 28

#__ type_ start__ end____ width___ exp.time_
  3 omega  -38.00  109.60   0.9000    5.0000
omega____ theta____ kappa____ phi______ frames
    -       27.0108   19.0000  -90.0000 164

#__ type_ start__ end____ width___ exp.time_
  4 omega   49.00   98.50   0.9000    5.0000
omega____ theta____ kappa____ phi______ frames
    -       27.0108 -178.0000 -180.0000 55
;
_diffrn_measurement_device 'four-circle diffractometer'
_diffrn_measurement_device_type 'SuperNova, Dual, Cu at zero, Eos'
_diffrn_measurement_method '\w scans'
_diffrn_orient_matrix_UB_11 -0.0068481000
_diffrn_orient_matrix_UB_12 -0.0545501000
_diffrn_orient_matrix_UB_13 0.0154727000
_diffrn_orient_matrix_UB_21 -0.0492728000
_diffrn_orient_matrix_UB_22 0.0276240000
_diffrn_orient_matrix_UB_23 0.0051746000
_diffrn_orient_matrix_UB_31 -0.0304651000
_diffrn_orient_matrix_UB_32 -0.0324529000
_diffrn_orient_matrix_UB_33 -0.0216804000
_diffrn_radiation_monochromator mirror
_diffrn_radiation_probe x-ray
_diffrn_radiation_type MoK\a
_diffrn_radiation_wavelength 0.71073
_diffrn_reflns_av_R_equivalents 0.0460
_diffrn_reflns_av_unetI/netI 0.0763
_diffrn_reflns_Laue_measured_fraction_full 0.995
_diffrn_reflns_Laue_measured_fraction_max 0.996
_diffrn_reflns_limit_h_max 11
_diffrn_reflns_limit_h_min -15
_diffrn_reflns_limit_k_max 12
_diffrn_reflns_limit_k_min -12
_diffrn_reflns_limit_l_max 32
_diffrn_reflns_limit_l_min -24
_diffrn_reflns_number 12866
_diffrn_reflns_point_group_measured_fraction_full 0.995
_diffrn_reflns_point_group_measured_fraction_max 0.996
_diffrn_reflns_theta_full 25.500
_diffrn_reflns_theta_max 26.020
_diffrn_reflns_theta_min 3.278
_diffrn_source 'SuperNova (Mo) X-ray Source'
_exptl_absorpt_coefficient_mu 0.079
_exptl_absorpt_correction_T_max 1.00000
_exptl_absorpt_correction_T_min 0.97861
_exptl_absorpt_correction_type multi-scan
_exptl_absorpt_process_details
;
CrysAlisPro, Agilent Technologies,
Version 1.171.37.35 (release 13-08-2014 CrysAlis171 .NET)
(compiled Aug 13 2014,18:06:01)
Empirical absorption correction using spherical harmonics,
 implemented in SCALE3 ABSPACK scaling algorithm.
;
_exptl_crystal_colour 'clear light yellow'
_exptl_crystal_colour_lustre clear
_exptl_crystal_colour_modifier light
_exptl_crystal_colour_primary yellow
_exptl_crystal_density_diffrn 1.247
_exptl_crystal_description block
_exptl_crystal_F_000 1304
_exptl_crystal_size_max 0.21
_exptl_crystal_size_mid 0.15
_exptl_crystal_size_min 0.14
_refine_diff_density_max 0.459
_refine_diff_density_min -0.222
_refine_diff_density_rms 0.052
_refine_ls_extinction_method none
_refine_ls_goodness_of_fit_ref 1.088
_refine_ls_hydrogen_treatment constr
_refine_ls_matrix_type full
_refine_ls_number_parameters 455
_refine_ls_number_reflns 6513
_refine_ls_number_restraints 24
_refine_ls_restrained_S_all 1.090
_refine_ls_R_factor_all 0.1774
_refine_ls_R_factor_gt 0.1127
_refine_ls_shift/su_max 0.000
_refine_ls_shift/su_mean 0.000
_refine_ls_structure_factor_coef Fsqd
_refine_ls_weighting_details 'w=1/[\s^2^(Fo^2^)+(0.0231P)^2^+9.2547P] where P=(Fo^2^+2Fc^2^)/3'
_refine_ls_weighting_scheme calc
_refine_ls_wR_factor_gt 0.2058
_refine_ls_wR_factor_ref 0.2356
_reflns_Friedel_coverage 0.000
_reflns_number_gt 3536
_reflns_number_total 6513
_reflns_threshold_expression 'I > 2\s(I)'
_cod_data_source_file jo9b00791_si_005.cif
_cod_data_source_block weijian0606
_cod_database_code 4034123
_shelx_space_group_comment
;
The symmetry employed for this shelxl refinement is uniquely defined
by the following loop, which should always be used as a source of
symmetry information in preference to the above space-group names.
They are only intended as comments.
;
_reflns_odcompleteness_completeness 99.71
_reflns_odcompleteness_iscentric 1
_reflns_odcompleteness_theta 26.32
_olex2_refinement_description
;
1. Fixed Uiso
 At 1.2 times of:
  All C(H) groups
 At 1.5 times of:
  All O(H) groups
2. Uiso/Uaniso restraints and constraints
Uanis(O4') \\sim Ueq, Uanis(O4) \\sim Ueq, Uanis(O1') \\sim Ueq, Uanis(O1)
\\sim Ueq: with sigma of 0.01 and sigma for terminal atoms of 0.02
3. Others
 Fixed Sof: O1(0.65) H1(0.65) O1'(0.35) H1'(0.35) O4(0.4) H4A(0.4) O4'(0.6)
 H4'(0.6)
4.a Aromatic/amide H refined with riding coordinates:
 C4(H4), C5(H5), C6(H6), C7(H7), C12(H12), C13(H13), C14(H14), C15(H15),
 C16(H16), C18(H18), C19(H19), C20(H20), C21(H21), C22(H22), C26(H26), C27(H27),
  C28(H28), C29(H29), C34(H34), C35(H35), C36(H36), C37(H37), C38(H38),
 C40(H40), C41(H41), C42(H42), C43(H43), C44(H44)
4.b Idealised tetrahedral OH refined as rotating group:
 O1(H1), O1'(H1'), O4(H4A), O4'(H4')
;
_shelx_shelxl_version_number 2014/7
_olex2_date_sample_data_collection 2016-06-07
_olex2_submission_special_instructions 'No special instructions were received'

loop_
_space_group_symop_operation_xyz
'x, y, z'
'-x+1/2, y+1/2, -z+1/2'
'-x, -y, -z'
'x-1/2, -y-1/2, z-1/2'

loop_
_atom_site_label
_atom_site_type_symbol
_atom_site_fract_x
_atom_site_fract_y
_atom_site_fract_z
_atom_site_U_iso_or_equiv
_atom_site_adp_type
_atom_site_occupancy
_atom_site_site_symmetry_order
_atom_site_calc_flag
_atom_site_refinement_flags_posn
_atom_site_refinement_flags_adp
_atom_site_refinement_flags_occupancy
_atom_site_disorder_assembly
_atom_site_disorder_group
O2 O 1.0690(4) 0.3512(6) 0.30227(14) 0.1032(19) Uani 1 1 d . . . . .
C1 C 1.1895(4) 0.3595(6) 0.38336(19) 0.0572(15) Uani 1 1 d . . . . .
C2 C 1.1834(4) 0.2806(6) 0.43055(19) 0.0621(17) Uani 1 1 d . . . . .
C3 C 1.0672(4) 0.2347(6) 0.42383(19) 0.0529(14) Uani 1 1 d . . . . .
C4 C 1.0167(5) 0.1635(6) 0.4569(2) 0.0647(16) Uani 1 1 d . . . . .
H4 H 1.0555 0.1377 0.4887 0.078 Uiso 1 1 calc R . . . .
C5 C 0.9073(5) 0.1318(6) 0.4415(2) 0.0680(17) Uani 1 1 d . . . . .
H5 H 0.8717 0.0836 0.4631 0.082 Uiso 1 1 calc R . . . .
C6 C 0.8496(5) 0.1714(6) 0.3938(2) 0.0685(17) Uani 1 1 d . . . . .
H6 H 0.7759 0.1487 0.3841 0.082 Uiso 1 1 calc R . . . .
C7 C 0.8983(4) 0.2420(6) 0.3613(2) 0.0656(17) Uani 1 1 d . . . . .
H7 H 0.8589 0.2690 0.3298 0.079 Uiso 1 1 calc R . . . .
C8 C 1.0087(4) 0.2729(6) 0.37649(19) 0.0543(14) Uani 1 1 d . . . . .
C9 C 1.0764(4) 0.3562(7) 0.34896(19) 0.0668(18) Uani 1 1 d . . . . .
C10 C 1.2785(4) 0.4220(5) 0.37250(18) 0.0470(12) Uani 1 1 d . . . . .
C11 C 1.2711(4) 0.5131(5) 0.32894(18) 0.0455(12) Uani 1 1 d . . . . .
C12 C 1.3457(4) 0.5053(6) 0.2965(2) 0.0561(14) Uani 1 1 d . . . . .
H12 H 1.4015 0.4432 0.3025 0.067 Uiso 1 1 calc R . . . .
C13 C 1.3386(5) 0.5883(6) 0.2554(2) 0.0652(16) Uani 1 1 d . . . . .
H13 H 1.3882 0.5810 0.2333 0.078 Uiso 1 1 calc R . . . .
C14 C 1.2576(5) 0.6821(7) 0.2471(2) 0.0738(19) Uani 1 1 d . . . . .
H14 H 1.2518 0.7377 0.2191 0.089 Uiso 1 1 calc R . . . .
C15 C 1.1853(5) 0.6934(7) 0.2802(2) 0.0717(18) Uani 1 1 d . . . . .
H15 H 1.1320 0.7585 0.2753 0.086 Uiso 1 1 calc R . . . .
C16 C 1.1918(4) 0.6095(6) 0.3203(2) 0.0587(14) Uani 1 1 d . . . . .
H16 H 1.1419 0.6171 0.3422 0.070 Uiso 1 1 calc R . . . .
C17 C 1.3915(4) 0.3993(6) 0.40186(18) 0.0526(14) Uani 1 1 d . . . . .
C18 C 1.4573(5) 0.5024(7) 0.4213(2) 0.0731(18) Uani 1 1 d . . . . .
H18 H 1.4303 0.5871 0.4167 0.088 Uiso 1 1 calc R . . . .
C19 C 1.5637(6) 0.4816(10) 0.4479(3) 0.093(3) Uani 1 1 d . . . . .
H19 H 1.6061 0.5520 0.4621 0.112 Uiso 1 1 calc R . . . .
C20 C 1.6064(6) 0.3590(11) 0.4532(3) 0.098(3) Uani 1 1 d . . . . .
H20 H 1.6785 0.3461 0.4700 0.118 Uiso 1 1 calc R . . . .
C21 C 1.5433(5) 0.2552(9) 0.4338(3) 0.085(2) Uani 1 1 d . . . . .
H21 H 1.5719 0.1711 0.4374 0.102 Uiso 1 1 calc R . . . .
C22 C 1.4357(4) 0.2760(7) 0.4085(2) 0.0647(16) Uani 1 1 d . . . . .
H22 H 1.3926 0.2047 0.3957 0.078 Uiso 1 1 calc R . . . .
O1 O 1.2298(10) 0.3322(10) 0.4722(3) 0.077(3) Uani 0.65 1 d . U P A 1
H1 H 1.2938 0.3072 0.4794 0.116 Uiso 0.65 1 calc GR . P A 1
O1' O 1.2495(19) 0.263(2) 0.4696(10) 0.102(8) Uani 0.35 1 d . U P A 2
H1' H 1.2188 0.2703 0.4942 0.153 Uiso 0.35 1 calc GR . P A 2
O3 O 0.7478(3) 0.3560(5) 0.05351(14) 0.0780(13) Uani 1 1 d . . . . .
C23 C 0.7863(4) 0.3339(6) 0.14589(18) 0.0560(14) Uani 1 1 d . . . . .
C24 C 0.8142(5) 0.3237(8) 0.0931(2) 0.084(2) Uani 1 1 d . . . . .
C25 C 0.9320(5) 0.3609(7) 0.1006(2) 0.0657(17) Uani 1 1 d . . . . .
C26 C 0.9963(5) 0.3719(7) 0.0633(2) 0.0730(18) Uani 1 1 d . . . . .
H26 H 0.9663 0.3588 0.0289 0.088 Uiso 1 1 calc R . . . .
C27 C 1.1057(5) 0.4026(7) 0.0788(3) 0.084(2) Uani 1 1 d . . . . .
H27 H 1.1509 0.4073 0.0547 0.101 Uiso 1 1 calc R . . . .
C28 C 1.1501(5) 0.4271(7) 0.1303(3) 0.081(2) Uani 1 1 d . . . . .
H28 H 1.2236 0.4508 0.1400 0.097 Uiso 1 1 calc R . . . .
C29 C 1.0849(5) 0.4161(6) 0.1668(2) 0.0691(17) Uani 1 1 d . . . . .
H29 H 1.1141 0.4310 0.2011 0.083 Uiso 1 1 calc R . . . .
C30 C 0.9750(4) 0.3825(6) 0.1514(2) 0.0558(14) Uani 1 1 d . . . . .
C31 C 0.8896(4) 0.3700(6) 0.1830(2) 0.0564(14) Uani 1 1 d . . . . .
C32 C 0.6888(4) 0.3071(5) 0.15789(19) 0.0518(13) Uani 1 1 d . . . . .
C33 C 0.5955(5) 0.2499(6) 0.1199(2) 0.0576(15) Uani 1 1 d . . . . .
C34 C 0.6089(6) 0.1295(7) 0.0982(2) 0.086(2) Uani 1 1 d . . . . .
H34 H 0.6759 0.0862 0.1066 0.103 Uiso 1 1 calc R . . . .
C35 C 0.5220(8) 0.0725(9) 0.0638(3) 0.106(3) Uani 1 1 d . . . . .
H35 H 0.5304 -0.0084 0.0491 0.127 Uiso 1 1 calc R . . . .
C36 C 0.4249(8) 0.1387(12) 0.0524(3) 0.116(4) Uani 1 1 d . . . . .
H36 H 0.3664 0.1014 0.0299 0.139 Uiso 1 1 calc R . . . .
C37 C 0.4110(6) 0.2588(11) 0.0731(3) 0.099(3) Uani 1 1 d . . . . .
H37 H 0.3448 0.3034 0.0641 0.119 Uiso 1 1 calc R . . . .
C38 C 0.4974(5) 0.3125(7) 0.1078(2) 0.0725(18) Uani 1 1 d . . . . .
H38 H 0.4880 0.3925 0.1229 0.087 Uiso 1 1 calc R . . . .
C39 C 0.6640(4) 0.3285(6) 0.20974(19) 0.0498(13) Uani 1 1 d . . . . .
C40 C 0.6783(5) 0.4518(6) 0.2325(2) 0.0624(15) Uani 1 1 d . . . . .
H40 H 0.7031 0.5210 0.2151 0.075 Uiso 1 1 calc R . . . .
C41 C 0.6552(5) 0.4709(7) 0.2811(2) 0.0705(18) Uani 1 1 d . . . . .
H41 H 0.6650 0.5531 0.2961 0.085 Uiso 1 1 calc R . . . .
C42 C 0.6184(5) 0.3707(7) 0.3071(2) 0.0690(17) Uani 1 1 d . . . . .
H42 H 0.6048 0.3841 0.3399 0.083 Uiso 1 1 calc R . . . .
C43 C 0.6015(5) 0.2504(7) 0.2848(2) 0.0675(17) Uani 1 1 d . . . . .
H43 H 0.5761 0.1822 0.3024 0.081 Uiso 1 1 calc R . . . .
C44 C 0.6223(4) 0.2292(6) 0.2355(2) 0.0612(15) Uani 1 1 d . . . . .
H44 H 0.6079 0.1480 0.2201 0.073 Uiso 1 1 calc R . . . .
O4 O 0.9037(11) 0.3784(14) 0.2286(5) 0.072(4) Uani 0.4 1 d . U P B 1
H4A H 0.9162 0.4546 0.2372 0.107 Uiso 0.4 1 calc GR . P B 1
O4' O 0.9057(8) 0.2907(10) 0.2217(3) 0.077(3) Uani 0.6 1 d . U P B 2
H4' H 0.9621 0.3114 0.2416 0.116 Uiso 0.6 1 calc GR . P B 2

loop_
_atom_site_aniso_label
_atom_site_aniso_U_11
_atom_site_aniso_U_22
_atom_site_aniso_U_33
_atom_site_aniso_U_23
_atom_site_aniso_U_13
_atom_site_aniso_U_12
O2 0.080(3) 0.190(6) 0.037(2) -0.002(3) 0.004(2) -0.049(3)
C1 0.046(3) 0.080(4) 0.041(3) 0.010(3) -0.005(2) -0.004(3)
C2 0.050(3) 0.093(5) 0.038(3) 0.018(3) -0.005(2) -0.025(3)
C3 0.047(3) 0.062(4) 0.048(3) 0.004(3) 0.003(2) -0.010(3)
C4 0.059(3) 0.079(4) 0.055(3) 0.014(3) 0.007(3) -0.008(3)
C5 0.063(4) 0.070(4) 0.072(4) 0.004(3) 0.015(3) -0.022(3)
C6 0.049(3) 0.079(5) 0.075(4) -0.004(4) 0.005(3) -0.013(3)
C7 0.050(3) 0.086(5) 0.057(3) 0.004(3) 0.000(3) -0.010(3)
C8 0.042(3) 0.070(4) 0.048(3) 0.000(3) 0.001(2) -0.009(3)
C9 0.052(3) 0.107(5) 0.037(3) 0.015(3) -0.003(2) -0.021(3)
C10 0.044(3) 0.056(3) 0.040(3) 0.001(3) 0.005(2) -0.007(2)
C11 0.043(3) 0.054(3) 0.038(3) 0.001(2) 0.005(2) 0.000(2)
C12 0.056(3) 0.063(4) 0.051(3) 0.002(3) 0.013(3) -0.001(3)
C13 0.064(4) 0.078(4) 0.057(4) 0.008(3) 0.021(3) -0.002(3)
C14 0.065(4) 0.085(5) 0.067(4) 0.031(4) 0.002(3) -0.011(4)
C15 0.060(4) 0.073(4) 0.081(4) 0.014(4) 0.009(3) 0.005(3)
C16 0.059(3) 0.057(4) 0.062(4) -0.003(3) 0.016(3) 0.001(3)
C17 0.046(3) 0.072(4) 0.037(3) 0.001(3) 0.003(2) -0.014(3)
C18 0.064(4) 0.090(5) 0.061(4) -0.012(4) 0.003(3) -0.013(4)
C19 0.067(5) 0.137(8) 0.070(5) -0.025(5) -0.003(4) -0.033(5)
C20 0.050(4) 0.172(9) 0.069(5) 0.022(6) 0.004(3) 0.003(5)
C21 0.061(4) 0.119(7) 0.075(4) 0.031(5) 0.015(3) 0.012(4)
C22 0.052(3) 0.077(4) 0.065(4) 0.024(3) 0.011(3) -0.003(3)
O1 0.084(7) 0.105(8) 0.037(4) 0.003(5) -0.001(4) -0.052(6)
O1' 0.060(9) 0.125(15) 0.108(13) 0.068(13) -0.018(8) -0.020(11)
O3 0.064(3) 0.118(4) 0.047(2) 0.003(2) -0.0016(19) 0.011(3)
C23 0.051(3) 0.078(4) 0.036(3) -0.005(3) 0.002(2) -0.001(3)
C24 0.055(4) 0.155(7) 0.038(3) 0.000(4) 0.000(3) 0.000(4)
C25 0.052(3) 0.089(5) 0.055(3) 0.000(3) 0.007(3) 0.009(3)
C26 0.068(4) 0.097(5) 0.056(4) 0.002(4) 0.018(3) 0.010(4)
C27 0.069(4) 0.098(6) 0.091(5) 0.017(5) 0.031(4) 0.011(4)
C28 0.051(4) 0.095(5) 0.095(5) 0.014(4) 0.008(4) 0.001(4)
C29 0.059(4) 0.080(5) 0.064(4) 0.002(4) 0.000(3) -0.008(3)
C30 0.052(3) 0.065(4) 0.047(3) -0.001(3) 0.002(2) 0.002(3)
C31 0.055(3) 0.070(4) 0.040(3) 0.001(3) -0.002(2) -0.003(3)
C32 0.057(3) 0.053(3) 0.043(3) -0.007(3) 0.002(2) 0.001(3)
C33 0.059(3) 0.070(4) 0.042(3) -0.002(3) 0.003(2) -0.008(3)
C34 0.100(5) 0.091(5) 0.056(4) -0.016(4) -0.010(3) -0.018(4)
C35 0.145(8) 0.099(6) 0.063(5) -0.005(4) -0.010(5) -0.043(6)
C36 0.095(6) 0.175(11) 0.067(5) 0.007(6) -0.010(5) -0.062(7)
C37 0.058(4) 0.168(9) 0.069(5) 0.020(6) 0.007(4) -0.006(5)
C38 0.051(3) 0.107(5) 0.057(3) 0.012(4) 0.004(3) -0.006(4)
C39 0.048(3) 0.055(3) 0.046(3) 0.000(3) 0.007(2) 0.003(3)
C40 0.070(4) 0.057(4) 0.060(4) -0.011(3) 0.014(3) 0.000(3)
C41 0.076(4) 0.077(5) 0.059(4) -0.023(4) 0.016(3) 0.013(4)
C42 0.061(4) 0.093(5) 0.055(4) 0.004(4) 0.014(3) 0.005(4)
C43 0.059(4) 0.082(5) 0.063(4) 0.013(4) 0.015(3) -0.002(3)
C44 0.061(3) 0.054(4) 0.067(4) 0.001(3) 0.007(3) -0.006(3)
O4 0.061(6) 0.100(9) 0.050(7) -0.031(7) 0.000(5) 0.004(8)
O4' 0.077(5) 0.093(6) 0.051(5) 0.016(5) -0.014(4) -0.019(6)

loop_
_atom_type_symbol
_atom_type_description
_atom_type_scat_dispersion_real
_atom_type_scat_dispersion_imag
_atom_type_scat_source
C C 0.0033 0.0016 'International Tables Vol C Tables 4.2.6.8 and 6.1.1.4'
H H 0.0000 0.0000 'International Tables Vol C Tables 4.2.6.8 and 6.1.1.4'
O O 0.0106 0.0060 'International Tables Vol C Tables 4.2.6.8 and 6.1.1.4'

loop_
_geom_angle_atom_site_label_1
_geom_angle_atom_site_label_2
_geom_angle_atom_site_label_3
_geom_angle
C2 C1 C9 107.7(4)
C10 C1 C2 127.1(4)
C10 C1 C9 125.2(5)
C3 C2 C1 105.5(4)
O1 C2 C1 114.9(7)
O1 C2 C3 120.3(7)
O1' C2 C1 131.6(12)
O1' C2 C3 122.5(13)
C4 C3 C2 129.2(5)
C4 C3 C8 120.5(5)
C8 C3 C2 110.3(5)
C3 C4 H4 120.9
C5 C4 C3 118.2(5)
C5 C4 H4 120.9
C4 C5 H5 119.7
C4 C5 C6 120.6(6)
C6 C5 H5 119.7
C5 C6 H6 119.2
C7 C6 C5 121.6(5)
C7 C6 H6 119.2
C6 C7 H7 121.0
C6 C7 C8 118.0(5)
C8 C7 H7 121.0
C3 C8 C9 111.4(4)
C7 C8 C3 121.2(5)
C7 C8 C9 127.2(5)
O2 C9 C1 119.6(5)
O2 C9 C8 122.3(5)
C8 C9 C1 104.9(4)
C1 C10 C11 122.3(4)
C1 C10 C17 122.5(5)
C11 C10 C17 115.1(4)
C12 C11 C10 120.3(5)
C16 C11 C10 121.3(5)
C16 C11 C12 118.4(5)
C11 C12 H12 119.6
C13 C12 C11 120.8(5)
C13 C12 H12 119.6
C12 C13 H13 120.2
C14 C13 C12 119.7(6)
C14 C13 H13 120.2
C13 C14 H14 120.0
C13 C14 C15 119.9(6)
C15 C14 H14 120.0
C14 C15 H15 120.0
C16 C15 C14 120.0(6)
C16 C15 H15 120.0
C11 C16 H16 119.4
C15 C16 C11 121.2(5)
C15 C16 H16 119.4
C18 C17 C10 120.7(6)
C22 C17 C10 121.6(5)
C22 C17 C18 117.7(5)
C17 C18 H18 119.6
C17 C18 C19 120.8(7)
C19 C18 H18 119.6
C18 C19 H19 119.8
C20 C19 C18 120.5(7)
C20 C19 H19 119.8
C19 C20 H20 120.1
C19 C20 C21 119.9(7)
C21 C20 H20 120.1
C20 C21 H21 120.3
C20 C21 C22 119.5(7)
C22 C21 H21 120.3
C17 C22 C21 121.6(6)
C17 C22 H22 119.2
C21 C22 H22 119.2
C2 O1 H1 109.5
C2 O1' H1' 109.5
C31 C23 C24 108.1(5)
C32 C23 C24 125.7(5)
C32 C23 C31 126.0(5)
O3 C24 C23 122.3(5)
O3 C24 C25 121.2(6)
C25 C24 C23 104.4(5)
C26 C25 C24 127.3(5)
C30 C25 C24 111.2(5)
C30 C25 C26 121.5(6)
C25 C26 H26 121.0
C27 C26 C25 117.9(6)
C27 C26 H26 121.0
C26 C27 H27 119.4
C26 C27 C28 121.1(6)
C28 C27 H27 119.4
C27 C28 H28 120.0
C29 C28 C27 120.0(6)
C29 C28 H28 120.0
C28 C29 H29 120.5
C28 C29 C30 119.0(6)
C30 C29 H29 120.5
C25 C30 C29 120.4(5)
C25 C30 C31 111.2(5)
C29 C30 C31 128.4(5)
C30 C31 C23 105.0(4)
O4 C31 C23 128.7(8)
O4 C31 C30 126.1(8)
O4' C31 C23 110.5(6)
O4' C31 C30 119.2(7)
C23 C32 C33 122.3(5)
C23 C32 C39 123.2(5)
C39 C32 C33 114.5(5)
C34 C33 C32 119.3(5)
C38 C33 C32 121.1(6)
C38 C33 C34 119.6(6)
C33 C34 H34 119.8
C33 C34 C35 120.4(8)
C35 C34 H34 119.8
C34 C35 H35 120.9
C36 C35 C34 118.3(9)
C36 C35 H35 120.9
C35 C36 H36 119.1
C35 C36 C37 121.9(8)
C37 C36 H36 119.1
C36 C37 H37 120.5
C36 C37 C38 118.9(8)
C38 C37 H37 120.5
C33 C38 C37 120.9(7)
C33 C38 H38 119.5
C37 C38 H38 119.5
C40 C39 C32 120.3(5)
C44 C39 C32 121.0(5)
C44 C39 C40 118.6(5)
C39 C40 H40 120.0
C41 C40 C39 119.9(6)
C41 C40 H40 120.0
C40 C41 H41 119.6
C42 C41 C40 120.8(6)
C42 C41 H41 119.6
C41 C42 H42 120.1
C41 C42 C43 119.8(6)
C43 C42 H42 120.1
C42 C43 H43 119.8
C42 C43 C44 120.5(6)
C44 C43 H43 119.8
C39 C44 C43 120.2(6)
C39 C44 H44 119.9
C43 C44 H44 119.9
C31 O4 H4A 109.5
C31 O4' H4' 109.5

loop_
_geom_bond_atom_site_label_1
_geom_bond_atom_site_label_2
_geom_bond_distance
O2 C9 1.230(6)
C1 C2 1.508(7)
C1 C9 1.522(7)
C1 C10 1.353(7)
C2 C3 1.492(7)
C2 O1 1.265(10)
C2 O1' 1.21(2)
C3 C4 1.381(7)
C3 C8 1.386(7)
C4 H4 0.9300
C4 C5 1.378(7)
C5 H5 0.9300
C5 C6 1.394(8)
C6 H6 0.9300
C6 C7 1.354(8)
C7 H7 0.9300
C7 C8 1.386(7)
C8 C9 1.484(7)
C10 C11 1.478(7)
C10 C17 1.486(7)
C11 C12 1.381(7)
C11 C16 1.381(7)
C12 H12 0.9300
C12 C13 1.376(7)
C13 H13 0.9300
C13 C14 1.376(8)
C14 H14 0.9300
C14 C15 1.376(8)
C15 H15 0.9300
C15 C16 1.359(8)
C16 H16 0.9300
C17 C18 1.375(8)
C17 C22 1.375(8)
C18 H18 0.9300
C18 C19 1.388(9)
C19 H19 0.9300
C19 C20 1.359(11)
C20 H20 0.9300
C20 C21 1.363(11)
C21 H21 0.9300
C21 C22 1.391(8)
C22 H22 0.9300
O1 H1 0.8200
O1' H1' 0.8200
O3 C24 1.253(6)
C23 C24 1.514(7)
C23 C31 1.507(7)
C23 C32 1.335(7)
C24 C25 1.484(8)
C25 C26 1.389(8)
C25 C30 1.374(7)
C26 H26 0.9300
C26 C27 1.375(8)
C27 H27 0.9300
C27 C28 1.401(9)
C28 H28 0.9300
C28 C29 1.379(8)
C29 H29 0.9300
C29 C30 1.388(7)
C30 C31 1.475(7)
C31 O4 1.198(13)
C31 O4' 1.300(9)
C32 C33 1.504(7)
C32 C39 1.486(7)
C33 C34 1.385(9)
C33 C38 1.357(8)
C34 H34 0.9300
C34 C35 1.403(9)
C35 H35 0.9300
C35 C36 1.364(12)
C36 H36 0.9300
C36 C37 1.373(12)
C37 H37 0.9300
C37 C38 1.387(9)
C38 H38 0.9300
C39 C40 1.398(7)
C39 C44 1.380(7)
C40 H40 0.9300
C40 C41 1.393(8)
C41 H41 0.9300
C41 C42 1.363(9)
C42 H42 0.9300
C42 C43 1.367(8)
C43 H43 0.9300
C43 C44 1.401(8)
C44 H44 0.9300
O4 H4A 0.8200
O4' H4' 0.8200

loop_
_geom_torsion_atom_site_label_1
_geom_torsion_atom_site_label_2
_geom_torsion_atom_site_label_3
_geom_torsion_atom_site_label_4
_geom_torsion
C1 C2 C3 C4 -177.0(6)
C1 C2 C3 C8 3.5(7)
C1 C10 C11 C12 -133.8(6)
C1 C10 C11 C16 47.7(8)
C1 C10 C17 C18 -129.2(6)
C1 C10 C17 C22 53.9(8)
C2 C1 C9 O2 -143.2(7)
C2 C1 C9 C8 -1.4(7)
C2 C1 C10 C11 -170.4(6)
C2 C1 C10 C17 12.7(10)
C2 C3 C4 C5 -179.4(6)
C2 C3 C8 C7 -179.8(6)
C2 C3 C8 C9 -4.6(7)
C3 C4 C5 C6 -0.3(10)
C3 C8 C9 O2 144.2(7)
C3 C8 C9 C1 3.7(7)
C4 C3 C8 C7 0.6(9)
C4 C3 C8 C9 175.8(6)
C4 C5 C6 C7 -0.2(10)
C5 C6 C7 C8 0.9(10)
C6 C7 C8 C3 -1.1(9)
C6 C7 C8 C9 -175.5(6)
C7 C8 C9 O2 -41.0(11)
C7 C8 C9 C1 178.6(6)
C8 C3 C4 C5 0.1(9)
C9 C1 C2 C3 -1.2(7)
C9 C1 C2 O1 -136.1(8)
C9 C1 C2 O1' -173.9(19)
C9 C1 C10 C11 10.1(9)
C9 C1 C10 C17 -166.8(6)
C10 C1 C2 C3 179.3(6)
C10 C1 C2 O1 44.4(11)
C10 C1 C2 O1' 6(2)
C10 C1 C9 O2 36.4(10)
C10 C1 C9 C8 178.2(6)
C10 C11 C12 C13 179.0(5)
C10 C11 C16 C15 179.8(5)
C10 C17 C18 C19 -178.6(6)
C10 C17 C22 C21 176.8(5)
C11 C10 C17 C18 53.7(7)
C11 C10 C17 C22 -123.2(6)
C11 C12 C13 C14 1.4(9)
C12 C11 C16 C15 1.3(8)
C12 C13 C14 C15 0.8(10)
C13 C14 C15 C16 -2.0(10)
C14 C15 C16 C11 0.9(9)
C16 C11 C12 C13 -2.4(8)
C17 C10 C11 C12 43.3(7)
C17 C10 C11 C16 -135.2(5)
C17 C18 C19 C20 2.8(11)
C18 C17 C22 C21 -0.2(8)
C18 C19 C20 C21 -2.1(12)
C19 C20 C21 C22 0.3(11)
C20 C21 C22 C17 0.9(10)
C22 C17 C18 C19 -1.6(9)
O1 C2 C3 C4 -45.1(12)
O1 C2 C3 C8 135.5(8)
O1' C2 C3 C4 -3.4(19)
O1' C2 C3 C8 177.1(16)
O3 C24 C25 C26 -34.3(12)
O3 C24 C25 C30 147.0(7)
C23 C24 C25 C26 -177.5(7)
C23 C24 C25 C30 3.9(8)
C23 C32 C33 C34 60.5(8)
C23 C32 C33 C38 -121.6(7)
C23 C32 C39 C40 56.0(8)
C23 C32 C39 C44 -126.8(6)
C24 C23 C31 C30 0.9(7)
C24 C23 C31 O4 -174.3(11)
C24 C23 C31 O4' -128.9(8)
C24 C23 C32 C33 6.0(10)
C24 C23 C32 C39 -175.3(6)
C24 C25 C26 C27 -177.3(7)
C24 C25 C30 C29 178.8(6)
C24 C25 C30 C31 -3.5(8)
C25 C26 C27 C28 -2.4(11)
C25 C30 C31 C23 1.5(7)
C25 C30 C31 O4 176.9(11)
C25 C30 C31 O4' 125.9(8)
C26 C25 C30 C29 0.0(10)
C26 C25 C30 C31 177.8(6)
C26 C27 C28 C29 2.2(11)
C27 C28 C29 C30 -0.9(11)
C28 C29 C30 C25 -0.2(10)
C28 C29 C30 C31 -177.5(6)
C29 C30 C31 C23 179.0(6)
C29 C30 C31 O4 -5.7(14)
C29 C30 C31 O4' -56.6(10)
C30 C25 C26 C27 1.2(10)
C31 C23 C24 O3 -145.4(7)
C31 C23 C24 C25 -2.8(8)
C31 C23 C32 C33 -169.3(6)
C31 C23 C32 C39 9.5(10)
C32 C23 C24 O3 38.6(12)
C32 C23 C24 C25 -178.8(6)
C32 C23 C31 C30 176.9(6)
C32 C23 C31 O4 1.7(15)
C32 C23 C31 O4' 47.1(10)
C32 C33 C34 C35 178.2(6)
C32 C33 C38 C37 -179.2(6)
C32 C39 C40 C41 -179.8(5)
C32 C39 C44 C43 178.7(5)
C33 C32 C39 C40 -125.1(6)
C33 C32 C39 C44 52.1(7)
C33 C34 C35 C36 0.1(11)
C34 C33 C38 C37 -1.3(9)
C34 C35 C36 C37 0.7(13)
C35 C36 C37 C38 -1.7(13)
C36 C37 C38 C33 2.1(11)
C38 C33 C34 C35 0.2(10)
C39 C32 C33 C34 -118.4(6)
C39 C32 C33 C38 59.5(7)
C39 C40 C41 C42 -0.2(9)
C40 C39 C44 C43 -4.1(8)
C40 C41 C42 C43 -1.4(9)
C41 C42 C43 C44 0.3(9)
C42 C43 C44 C39 2.5(9)
C44 C39 C40 C41 2.9(8)
